data_2229379
loop_
_publ_author_name
'Kato, Yuichi'
'Takeuchi, Ryo'
'Muto, Toyokazu'
'Okamoto, Akiko'
'Yonezawa, Noriyuki'

_publ_section_title
;
 (3,6-Dimethoxynaphthalen-2-yl)(phenyl)methanone
;
_journal_coeditor_code FK2037
_journal_issue 3
_journal_name_full 'Acta Crystallographica Section E'
_journal_page_first o668
_journal_paper_doi 10.1107/S1600536811005630
_journal_volume 67
_journal_year 2011
_chemical_formula_iupac 'C19 H16 O3'
_chemical_formula_moiety 'C19 H16 O3'
_chemical_formula_sum 'C19 H16 O3'
_chemical_formula_weight 292.32
_chemical_melting_point_gt 438.7
_chemical_melting_point_lt 441.5
_chemical_name_systematic
;
(3,6-Dimethoxynaphthalen-2-yl)(phenyl)methanone
;
_space_group_IT_number 14
_symmetry_cell_setting monoclinic
_symmetry_space_group_name_Hall '-P 2ybc'
_symmetry_space_group_name_H-M 'P 1 21/c 1'
_atom_sites_solution_hydrogens geom
_atom_sites_solution_primary direct
_atom_sites_solution_secondary difmap
_audit_creation_method SHELXL-97
_cell_angle_alpha 90.00
_cell_angle_beta 102.4750(10)
_cell_angle_gamma 90.00
_cell_formula_units_Z 4
_cell_length_a 8.7186(2)
_cell_length_b 20.4650(4)
_cell_length_c 8.5675(2)
_cell_measurement_reflns_used 16018
_cell_measurement_temperature 193(2)
_cell_measurement_theta_max 68.19
_cell_measurement_theta_min 4.32
_cell_volume 1492.57(6)
_computing_cell_refinement 'PROCESS-AUTO (Rigaku, 1998)'
_computing_data_collection 'PROCESS-AUTO (Rigaku, 1998)'
_computing_data_reduction 'CrystalStructure (Rigaku, 2010)'
_computing_molecular_graphics 'ORTEPIII (Burnett & Johnson, 1996)'
_computing_publication_material 'SHELXL97 (Sheldrick, 2008)'
_computing_structure_refinement 'SHELXL97 (Sheldrick, 2008)'
_computing_structure_solution 'Il Milione (Burla <i>et al.</i>, 2007)'
_diffrn_ambient_temperature 193(2)
_diffrn_detector_area_resol_mean 10.000
_diffrn_measured_fraction_theta_full 0.999
_diffrn_measured_fraction_theta_max 0.999
_diffrn_measurement_device_type 'Rigaku R-AXIS RAPID'
_diffrn_measurement_method \w
_diffrn_radiation_monochromator graphite
_diffrn_radiation_source 'rotating anode'
_diffrn_radiation_type CuK\a
_diffrn_radiation_wavelength 1.54187
_diffrn_reflns_av_R_equivalents 0.0442
_diffrn_reflns_av_sigmaI/netI 0.0189
_diffrn_reflns_limit_h_max 10
_diffrn_reflns_limit_h_min -10
_diffrn_reflns_limit_k_max 24
_diffrn_reflns_limit_k_min -24
_diffrn_reflns_limit_l_max 10
_diffrn_reflns_limit_l_min -10
_diffrn_reflns_number 26682
_diffrn_reflns_theta_full 68.23
_diffrn_reflns_theta_max 68.23
_diffrn_reflns_theta_min 4.32
_exptl_absorpt_coefficient_mu 0.705
_exptl_absorpt_correction_T_max 0.8719
_exptl_absorpt_correction_T_min 0.6771
_exptl_absorpt_correction_type numerical
_exptl_absorpt_process_details
;
(<i>NUMABS</i>; Higashi, 1999)
;
_exptl_crystal_colour colorless
_exptl_crystal_density_diffrn 1.301
_exptl_crystal_density_method 'not measured'
_exptl_crystal_description platelet
_exptl_crystal_F_000 616
_exptl_crystal_size_max 0.60
_exptl_crystal_size_mid 0.50
_exptl_crystal_size_min 0.20
_refine_diff_density_max 0.226
_refine_diff_density_min -0.173
_refine_ls_extinction_coef 0.0131(8)
_refine_ls_extinction_expression Fc^*^=kFc[1+0.001xFc^2^\l^3^/sin(2\q)]^-1/4^
_refine_ls_extinction_method 'SHELXL97 (Sheldrick, 2008)'
_refine_ls_goodness_of_fit_ref 1.061
_refine_ls_hydrogen_treatment constr
_refine_ls_matrix_type full
_refine_ls_number_parameters 202
_refine_ls_number_reflns 2735
_refine_ls_number_restraints 0
_refine_ls_restrained_S_all 1.061
_refine_ls_R_factor_all 0.0362
_refine_ls_R_factor_gt 0.0338
_refine_ls_shift/su_max 0.001
_refine_ls_shift/su_mean 0.000
_refine_ls_structure_factor_coef Fsqd
_refine_ls_weighting_details 'calc w=1/[\s^2^(Fo^2^)+(0.0584P)^2^+0.2227P] where P=(Fo^2^+2Fc^2^)/3'
_refine_ls_weighting_scheme calc
_refine_ls_wR_factor_gt 0.0960
_refine_ls_wR_factor_ref 0.0980
_reflns_number_gt 2509
_reflns_number_total 2735
_reflns_threshold_expression I>2\s(I)
_cod_data_source_file fk2037.cif
_cod_data_source_block I
_cod_original_sg_symbol_H-M 'P 21/c'
_cod_database_code 2229379
_cod_database_fobs_code 2229379

loop_
_symmetry_equiv_pos_site_id
_symmetry_equiv_pos_as_xyz
1 +X,+Y,+Z
2 -X,1/2+Y,1/2-Z
3 -X,-Y,-Z
4 +X,1/2-Y,1/2+Z

loop_
_atom_site_type_symbol
_atom_site_label
_atom_site_fract_x
_atom_site_fract_y
_atom_site_fract_z
_atom_site_U_iso_or_equiv
_atom_site_adp_type
_atom_site_calc_flag
_atom_site_refinement_flags
_atom_site_occupancy
_atom_site_disorder_assembly
_atom_site_disorder_group
O O1 0.78878(10) 0.03272(4) 0.31564(10) 0.0421(2) Uani d . 1 . .
O O2 0.82137(9) 0.20198(4) 0.16422(9) 0.0365(2) Uani d . 1 . .
O O3 1.49637(9) 0.28351(4) 0.80270(10) 0.0420(2) Uani d . 1 . .
C C1 1.04784(12) 0.23386(5) 0.36717(13) 0.0299(2) Uani d . 1 . .
H H1 1.0346 0.2786 0.3379 0.036 Uiso calc R 1 . .
C C2 0.94725(12) 0.18810(5) 0.28459(13) 0.0297(2) Uani d . 1 . .
C C3 0.96544(12) 0.12068(5) 0.32677(12) 0.0301(2) Uani d . 1 . .
C C4 1.08301(13) 0.10241(5) 0.45329(12) 0.0314(3) Uani d . 1 . .
H H4 1.0931 0.0577 0.4834 0.038 Uiso calc R 1 . .
C C5 1.18928(12) 0.14824(5) 0.53981(12) 0.0307(3) Uani d . 1 . .
C C6 1.31320(13) 0.13009(5) 0.66941(13) 0.0361(3) Uani d . 1 . .
H H6 1.3272 0.0854 0.6992 0.043 Uiso calc R 1 . .
C C7 1.41212(13) 0.17582(6) 0.75144(14) 0.0378(3) Uani d . 1 . .
H H7 1.4948 0.1629 0.8374 0.045 Uiso calc R 1 . .
C C8 1.39183(12) 0.24263(6) 0.70863(13) 0.0335(3) Uani d . 1 . .
C C9 1.27567(12) 0.26199(5) 0.58315(13) 0.0314(3) Uani d . 1 . .
H H9 1.2648 0.3069 0.5544 0.038 Uiso calc R 1 . .
C C10 1.17134(12) 0.21514(5) 0.49575(12) 0.0288(2) Uani d . 1 . .
C C11 0.85594(12) 0.06982(5) 0.24066(13) 0.0312(2) Uani d . 1 . .
C C12 0.83398(13) 0.06328(5) 0.06375(13) 0.0320(3) Uani d . 1 . .
C C13 0.94512(15) 0.08664(5) -0.01647(14) 0.0386(3) Uani d . 1 . .
H H13 1.0356 0.1089 0.0408 0.046 Uiso calc R 1 . .
C C14 0.92417(18) 0.07753(6) -0.18018(15) 0.0495(3) Uani d . 1 . .
H H14 1.0017 0.0925 -0.2343 0.059 Uiso calc R 1 . .
C C15 0.7911(2) 0.04677(6) -0.26460(16) 0.0550(4) Uani d . 1 . .
H H15 0.7757 0.0418 -0.3772 0.066 Uiso calc R 1 . .
C C16 0.67992(18) 0.02314(7) -0.18521(16) 0.0546(4) Uani d . 1 . .
H H16 0.5884 0.0018 -0.2432 0.066 Uiso calc R 1 . .
C C17 0.70235(15) 0.03068(6) -0.02102(15) 0.0436(3) Uani d . 1 . .
H H17 0.6274 0.0135 0.0337 0.052 Uiso calc R 1 . .
C C18 0.78092(13) 0.26937(5) 0.13734(15) 0.0371(3) Uani d . 1 . .
H H18A 0.7644 0.2890 0.2367 0.044 Uiso calc R 1 . .
H H18B 0.6843 0.2730 0.0545 0.044 Uiso calc R 1 . .
H H18C 0.8663 0.2923 0.1024 0.044 Uiso calc R 1 . .
C C19 1.47866(16) 0.35166(6) 0.77225(16) 0.0468(3) Uani d . 1 . .
H H19A 1.4949 0.3611 0.6648 0.056 Uiso calc R 1 . .
H H19B 1.5563 0.3757 0.8514 0.056 Uiso calc R 1 . .
H H19C 1.3727 0.3652 0.7795 0.056 Uiso calc R 1 . .

loop_
_atom_site_aniso_label
_atom_site_aniso_U_11
_atom_site_aniso_U_22
_atom_site_aniso_U_33
_atom_site_aniso_U_12
_atom_site_aniso_U_13
_atom_site_aniso_U_23
O1 0.0504(5) 0.0376(4) 0.0393(5) -0.0111(4) 0.0122(4) 0.0032(3)
O2 0.0385(4) 0.0293(4) 0.0366(4) 0.0020(3) -0.0034(3) -0.0004(3)
O3 0.0390(5) 0.0418(5) 0.0411(5) -0.0081(3) -0.0008(4) -0.0024(4)
C1 0.0344(5) 0.0250(5) 0.0309(6) 0.0011(4) 0.0086(4) 0.0016(4)
C2 0.0317(5) 0.0303(5) 0.0273(5) 0.0022(4) 0.0067(4) 0.0012(4)
C3 0.0344(5) 0.0282(5) 0.0291(5) -0.0002(4) 0.0095(4) -0.0009(4)
C4 0.0376(6) 0.0267(5) 0.0308(6) 0.0017(4) 0.0096(5) 0.0024(4)
C5 0.0327(5) 0.0311(5) 0.0293(5) 0.0015(4) 0.0091(4) 0.0016(4)
C6 0.0387(6) 0.0333(6) 0.0353(6) 0.0025(4) 0.0053(5) 0.0056(4)
C7 0.0348(6) 0.0421(6) 0.0341(6) 0.0019(5) 0.0022(5) 0.0048(5)
C8 0.0305(5) 0.0392(6) 0.0314(6) -0.0038(4) 0.0079(4) -0.0028(4)
C9 0.0329(5) 0.0298(5) 0.0324(6) -0.0009(4) 0.0093(4) 0.0000(4)
C10 0.0298(5) 0.0305(5) 0.0278(5) 0.0005(4) 0.0099(4) 0.0000(4)
C11 0.0330(5) 0.0262(5) 0.0345(6) 0.0018(4) 0.0076(4) 0.0019(4)
C12 0.0375(6) 0.0243(5) 0.0330(6) 0.0023(4) 0.0053(4) -0.0010(4)
C13 0.0491(7) 0.0298(5) 0.0386(6) -0.0008(5) 0.0135(5) -0.0006(5)
C14 0.0766(9) 0.0365(6) 0.0407(7) 0.0071(6) 0.0247(7) 0.0016(5)
C15 0.0892(11) 0.0407(7) 0.0322(7) 0.0188(7) 0.0062(7) -0.0044(5)
C16 0.0614(8) 0.0492(8) 0.0447(8) 0.0046(6) -0.0076(6) -0.0125(6)
C17 0.0428(6) 0.0416(6) 0.0438(7) -0.0027(5) 0.0034(5) -0.0060(5)
C18 0.0373(6) 0.0318(6) 0.0390(6) 0.0040(4) 0.0014(5) 0.0045(4)
C19 0.0488(7) 0.0413(7) 0.0480(7) -0.0118(5) 0.0053(6) -0.0059(5)

loop_
_atom_type_symbol
_atom_type_description
_atom_type_scat_dispersion_real
_atom_type_scat_dispersion_imag
_atom_type_scat_source
C C 0.0181 0.0091 'International Tables Vol C Tables 4.2.6.8 and 6.1.1.4'
H H 0.0000 0.0000 'International Tables Vol C Tables 4.2.6.8 and 6.1.1.4'
O O 0.0492 0.0322 'International Tables Vol C Tables 4.2.6.8 and 6.1.1.4'

loop_
_geom_angle_atom_site_label_1
_geom_angle_atom_site_label_2
_geom_angle_atom_site_label_3
_geom_angle_site_symmetry_1
_geom_angle_site_symmetry_3
_geom_angle
_geom_angle_publ_flag
C2 O2 C18 . . 116.93(8) ?
C8 O3 C19 . . 117.45(9) ?
C2 C1 C10 . . 120.71(9) ?
C2 C1 H1 . . 119.6 ?
C10 C1 H1 . . 119.6 ?
O2 C2 C1 . . 124.67(9) ?
O2 C2 C3 . . 114.85(9) ?
C1 C2 C3 . . 120.42(10) ?
C4 C3 C2 . . 119.11(10) ?
C4 C3 C11 . . 119.23(9) ?
C2 C3 C11 . . 121.62(9) ?
C3 C4 C5 . . 121.82(10) ?
C3 C4 H4 . . 119.1 ?
C5 C4 H4 . . 119.1 ?
C4 C5 C10 . . 118.63(10) ?
C4 C5 C6 . . 122.61(10) ?
C10 C5 C6 . . 118.76(10) ?
C7 C6 C5 . . 120.92(10) ?
C7 C6 H6 . . 119.5 ?
C5 C6 H6 . . 119.5 ?
C6 C7 C8 . . 120.02(10) ?
C6 C7 H7 . . 120.0 ?
C8 C7 H7 . . 120.0 ?
O3 C8 C9 . . 125.00(10) ?
O3 C8 C7 . . 114.12(10) ?
C9 C8 C7 . . 120.88(10) ?
C8 C9 C10 . . 120.06(10) ?
C8 C9 H9 . . 120.0 ?
C10 C9 H9 . . 120.0 ?
C1 C10 C9 . . 121.37(10) ?
C1 C10 C5 . . 119.28(10) ?
C9 C10 C5 . . 119.34(10) ?
O1 C11 C12 . . 120.47(10) ?
O1 C11 C3 . . 120.03(10) ?
C12 C11 C3 . . 119.46(9) ?
C13 C12 C17 . . 119.52(11) ?
C13 C12 C11 . . 121.46(10) ?
C17 C12 C11 . . 118.97(10) ?
C14 C13 C12 . . 120.04(12) ?
C14 C13 H13 . . 120.0 ?
C12 C13 H13 . . 120.0 ?
C15 C14 C13 . . 120.24(13) ?
C15 C14 H14 . . 119.9 ?
C13 C14 H14 . . 119.9 ?
C14 C15 C16 . . 120.00(12) ?
C14 C15 H15 . . 120.0 ?
C16 C15 H15 . . 120.0 ?
C15 C16 C17 . . 119.92(13) ?
C15 C16 H16 . . 120.0 ?
C17 C16 H16 . . 120.0 ?
C16 C17 C12 . . 120.23(12) ?
C16 C17 H17 . . 119.9 ?
C12 C17 H17 . . 119.9 ?
O2 C18 H18A . . 109.5 ?
O2 C18 H18B . . 109.5 ?
H18A C18 H18B . . 109.5 ?
O2 C18 H18C . . 109.5 ?
H18A C18 H18C . . 109.5 ?
H18B C18 H18C . . 109.5 ?
O3 C19 H19A . . 109.5 ?
O3 C19 H19B . . 109.5 ?
H19A C19 H19B . . 109.5 ?
O3 C19 H19C . . 109.5 ?
H19A C19 H19C . . 109.5 ?
H19B C19 H19C . . 109.5 ?

loop_
_geom_bond_atom_site_label_1
_geom_bond_atom_site_label_2
_geom_bond_site_symmetry_2
_geom_bond_distance
_geom_bond_publ_flag
O1 C11 . 1.2224(13) ?
O2 C2 . 1.3637(13) ?
O2 C18 . 1.4299(13) ?
O3 C8 . 1.3649(13) ?
O3 C19 . 1.4211(15) ?
C1 C2 . 1.3706(15) ?
C1 C10 . 1.4168(15) ?
C1 H1 . 0.9500 ?
C2 C3 . 1.4265(14) ?
C3 C4 . 1.3731(15) ?
C3 C11 . 1.4948(15) ?
C4 C5 . 1.4110(15) ?
C4 H4 . 0.9500 ?
C5 C10 . 1.4198(14) ?
C5 C6 . 1.4212(15) ?
C6 C7 . 1.3607(17) ?
C6 H6 . 0.9500 ?
C7 C8 . 1.4166(16) ?
C7 H7 . 0.9500 ?
C8 C9 . 1.3668(16) ?
C9 C10 . 1.4188(15) ?
C9 H9 . 0.9500 ?
C11 C12 . 1.4921(15) ?
C12 C13 . 1.3884(16) ?
C12 C17 . 1.3891(16) ?
C13 C14 . 1.3873(17) ?
C13 H13 . 0.9500 ?
C14 C15 . 1.379(2) ?
C14 H14 . 0.9500 ?
C15 C16 . 1.386(2) ?
C15 H15 . 0.9500 ?
C16 C17 . 1.3864(18) ?
C16 H16 . 0.9500 ?
C17 H17 . 0.9500 ?
C18 H18A . 0.9800 ?
C18 H18B . 0.9800 ?
C18 H18C . 0.9800 ?
C19 H19A . 0.9800 ?
C19 H19B . 0.9800 ?
C19 H19C . 0.9800 ?

loop_
_geom_hbond_atom_site_label_D
_geom_hbond_atom_site_label_H
_geom_hbond_atom_site_label_A
_geom_hbond_site_symmetry_A
_geom_hbond_distance_DH
_geom_hbond_distance_HA
_geom_hbond_distance_DA
_geom_hbond_angle_DHA
C4 H4 O1 3_756 0.95 2.58 3.4439(13) 151
C18 H18B O3 1_454 0.98 2.42 3.3742(15) 164

loop_
_geom_torsion_atom_site_label_1
_geom_torsion_atom_site_label_2
_geom_torsion_atom_site_label_3
_geom_torsion_atom_site_label_4
_geom_torsion_site_symmetry_1
_geom_torsion_site_symmetry_2
_geom_torsion_site_symmetry_3
_geom_torsion_site_symmetry_4
_geom_torsion
_geom_torsion_publ_flag
C18 O2 C2 C1 . . . . -8.42(15) ?
C18 O2 C2 C3 . . . . 168.77(9) ?
C10 C1 C2 O2 . . . . 176.97(9) ?
C10 C1 C2 C3 . . . . -0.07(16) ?
O2 C2 C3 C4 . . . . -175.98(9) ?
C1 C2 C3 C4 . . . . 1.34(16) ?
O2 C2 C3 C11 . . . . 1.64(14) ?
C1 C2 C3 C11 . . . . 178.96(9) ?
C2 C3 C4 C5 . . . . -1.91(16) ?
C11 C3 C4 C5 . . . . -179.58(9) ?
C3 C4 C5 C10 . . . . 1.18(16) ?
C3 C4 C5 C6 . . . . -178.96(10) ?
C4 C5 C6 C7 . . . . -179.10(10) ?
C10 C5 C6 C7 . . . . 0.75(16) ?
C5 C6 C7 C8 . . . . 0.35(17) ?
C19 O3 C8 C9 . . . . 2.94(16) ?
C19 O3 C8 C7 . . . . -176.95(10) ?
C6 C7 C8 O3 . . . . 178.50(10) ?
C6 C7 C8 C9 . . . . -1.40(17) ?
O3 C8 C9 C10 . . . . -178.60(9) ?
C7 C8 C9 C10 . . . . 1.28(16) ?
C2 C1 C10 C9 . . . . -179.52(9) ?
C2 C1 C10 C5 . . . . -0.65(15) ?
C8 C9 C10 C1 . . . . 178.71(10) ?
C8 C9 C10 C5 . . . . -0.15(15) ?
C4 C5 C10 C1 . . . . 0.12(15) ?
C6 C5 C10 C1 . . . . -179.74(9) ?
C4 C5 C10 C9 . . . . 179.01(9) ?
C6 C5 C10 C9 . . . . -0.85(15) ?
C4 C3 C11 O1 . . . . 51.76(14) ?
C2 C3 C11 O1 . . . . -125.86(11) ?
C4 C3 C11 C12 . . . . -126.07(10) ?
C2 C3 C11 C12 . . . . 56.32(14) ?
O1 C11 C12 C13 . . . . -156.48(11) ?
C3 C11 C12 C13 . . . . 21.34(15) ?
O1 C11 C12 C17 . . . . 20.86(15) ?
C3 C11 C12 C17 . . . . -161.33(10) ?
C17 C12 C13 C14 . . . . 0.16(17) ?
C11 C12 C13 C14 . . . . 177.48(10) ?
C12 C13 C14 C15 . . . . 1.68(18) ?
C13 C14 C15 C16 . . . . -1.88(19) ?
C14 C15 C16 C17 . . . . 0.2(2) ?
C15 C16 C17 C12 . . . . 1.61(19) ?
C13 C12 C17 C16 . . . . -1.80(17) ?
C11 C12 C17 C16 . . . . -179.19(11) ?

loop_
_cod_related_entry_id
_cod_related_entry_database
_cod_related_entry_code
1 ChemSpider 30656525
